data_7709084
loop_
_publ_author_name
'Yang, Qianqian'
'Meng, Yin-Shan'
'Liu, Tao'
'Tang, Jinkui'

_publ_section_title
;
 Thermal and photoinduced spin-crossover of mononuclear FeII complexes
 based on bppCHO ligand
;
_journal_name_full 'Dalton Transactions'
_journal_paper_doi 10.1039/D1DT03664E
_journal_year 2022
_chemical_formula_moiety 'C24 H18 Fe N10 O2, 2(BF4), H2O'
_chemical_formula_sum 'C24 H20 B2 F8 Fe N10 O3'
_chemical_formula_weight 725.97
_chemical_name_systematic BF4-180
_space_group_crystal_system monoclinic
_space_group_IT_number 14
_space_group_name_Hall '-P 2yn'
_space_group_name_H-M_alt 'P 1 21/n 1'
_atom_sites_solution_hydrogens mixed
_atom_sites_solution_primary dual
_audit_creation_date 2021-10-12
_audit_creation_method
;
Olex2 1.3
(compiled 2020.11.12 svn.r5f609507 for OlexSys, GUI svn.r6408)
;
_audit_update_record
;
2021-10-20 deposited with the CCDC.	2021-12-14 downloaded from the CCDC.
;
_cell_angle_alpha 90
_cell_angle_beta 90.8230(10)
_cell_angle_gamma 90
_cell_formula_units_Z 4
_cell_length_a 11.9099(5)
_cell_length_b 20.2023(8)
_cell_length_c 12.1694(4)
_cell_measurement_reflns_used 9525
_cell_measurement_temperature 180.0
_cell_measurement_theta_max 24.971
_cell_measurement_theta_min 2.620
_cell_volume 2927.75(19)
_computing_cell_refinement 'SAINT V8.40A (Bruker, 2019)'
_computing_data_reduction 'SAINT V8.40A (Bruker, 2019)'
_computing_molecular_graphics 'Olex2 1.3 (Dolomanov et al., 2009)'
_computing_publication_material 'Olex2 1.3 (Dolomanov et al., 2009)'
_computing_structure_refinement 'SHELXL 2018/3 (Sheldrick, 2015)'
_computing_structure_solution 'SHELXT 2018/2 (Sheldrick, 2018)'
_diffrn_ambient_temperature 180
_diffrn_measured_fraction_theta_full 0.995
_diffrn_measured_fraction_theta_max 0.995
_diffrn_measurement_device_type 'CCD area detector'
_diffrn_measurement_method 'phi and omega scans'
_diffrn_radiation_monochromator graphite
_diffrn_radiation_type MoK\a
_diffrn_radiation_wavelength 0.71073
_diffrn_reflns_av_R_equivalents 0.0741
_diffrn_reflns_av_unetI/netI 0.0395
_diffrn_reflns_Laue_measured_fraction_full 0.995
_diffrn_reflns_Laue_measured_fraction_max 0.995
_diffrn_reflns_limit_h_max 14
_diffrn_reflns_limit_h_min -14
_diffrn_reflns_limit_k_max 24
_diffrn_reflns_limit_k_min -24
_diffrn_reflns_limit_l_max 12
_diffrn_reflns_limit_l_min -14
_diffrn_reflns_number 38349
_diffrn_reflns_point_group_measured_fraction_full 0.995
_diffrn_reflns_point_group_measured_fraction_max 0.995
_diffrn_reflns_theta_full 25.035
_diffrn_reflns_theta_max 25.035
_diffrn_reflns_theta_min 1.954
_diffrn_source_current 1.4
_diffrn_source_power 0.07
_diffrn_source_voltage 50.0
_exptl_absorpt_coefficient_mu 0.614
_exptl_absorpt_correction_T_max 0.895
_exptl_absorpt_correction_T_min 0.884
_exptl_absorpt_correction_type multi-scan
_exptl_absorpt_process_details
;
SADABS-2016/2 (Bruker,2016/2) was used for absorption correction.
wR2(int) was 0.1220 before and 0.0769 after correction.
The Ratio of minimum to maximum transmission is 0.7366.
The \l/2 correction factor is Not present.
;
_exptl_crystal_colour red
_exptl_crystal_colour_primary red
_exptl_crystal_density_diffrn 1.647
_exptl_crystal_description block
_exptl_crystal_F_000 1464
_exptl_crystal_size_max 0.2
_exptl_crystal_size_mid 0.19
_exptl_crystal_size_min 0.18
_refine_diff_density_max 1.167
_refine_diff_density_min -1.001
_refine_diff_density_rms 0.091
_refine_ls_extinction_method none
_refine_ls_goodness_of_fit_ref 1.032
_refine_ls_hydrogen_treatment constr
_refine_ls_matrix_type full
_refine_ls_number_parameters 433
_refine_ls_number_reflns 5145
_refine_ls_number_restraints 6
_refine_ls_restrained_S_all 1.044
_refine_ls_R_factor_all 0.0860
_refine_ls_R_factor_gt 0.0679
_refine_ls_shift/su_max 0.001
_refine_ls_shift/su_mean 0.000
_refine_ls_structure_factor_coef Fsqd
_refine_ls_weighting_details 'w=1/[\s^2^(Fo^2^)+(0.0742P)^2^+12.1705P] where P=(Fo^2^+2Fc^2^)/3'
_refine_ls_weighting_scheme calc
_refine_ls_wR_factor_gt 0.1656
_refine_ls_wR_factor_ref 0.1868
_reflns_Friedel_coverage 0.000
_reflns_number_gt 4199
_reflns_number_total 5145
_reflns_threshold_expression 'I > 2\s(I)'
_cod_data_source_file d1dt03664e2.cif
_cod_data_source_block fe-bpp-180
_cod_original_sg_symbol_H-M P21/n
_cod_database_code 7709084
_shelx_shelxl_version_number 2018/3
_shelx_space_group_comment
;
The symmetry employed for this shelxl refinement is uniquely defined
by the following loop, which should always be used as a source of
symmetry information in preference to the above space-group names.
They are only intended as comments.
;
_shelx_estimated_absorpt_t_max 0.897
_shelx_estimated_absorpt_t_min 0.887
_olex2_refinement_description
;
1. Fixed Uiso
 At 1.2 times of:
  All C(H) groups
 At 1.5 times of:
  All O(H,H) groups
2. Uiso/Uaniso restraints and constraints
Uanis(O3) \\sim Ueq: with sigma of 0.01 and sigma for terminal atoms of 0.02
3.a Riding coordinates:
 O3(H3a,H3b)
3.b Aromatic/amide H refined with riding coordinates:
 C1(H1), C2(H2), C3(H3), C5(H5), C7(H7), C8(H8), C10(H10), C11(H11), C12(H12),
 C13(H13), C14(H14), C15(H15), C17(H17), C19(H19), C20(H20), C22(H22), C23(H23),
  C24(H24)
;
_olex2_submission_special_instructions 'No special instructions were received'

loop_
_space_group_symop_operation_xyz
'x, y, z'
'-x+1/2, y+1/2, -z+1/2'
'-x, -y, -z'
'x-1/2, -y-1/2, z-1/2'

loop_
_atom_site_label
_atom_site_type_symbol
_atom_site_fract_x
_atom_site_fract_y
_atom_site_fract_z
_atom_site_U_iso_or_equiv
_atom_site_adp_type
_atom_site_occupancy
_atom_site_site_symmetry_order
_atom_site_calc_flag
_atom_site_refinement_flags_posn
_atom_site_refinement_flags_adp
_atom_site_refinement_flags_occupancy
_atom_site_disorder_assembly
_atom_site_disorder_group
Fe1 Fe 0.27873(5) 0.26961(3) 0.44098(5) 0.0262(2) Uani 1 1 d . . . . .
O1 O 0.1290(3) -0.05395(16) 0.5203(3) 0.0510(9) Uani 1 1 d . . . . .
O2 O 0.4349(6) 0.5790(2) 0.2765(4) 0.106(2) Uani 1 1 d . . . . .
N1 N 0.1226(3) 0.26028(16) 0.3885(3) 0.0254(7) Uani 1 1 d . . . . .
N2 N 0.0834(3) 0.19634(15) 0.3996(3) 0.0249(7) Uani 1 1 d . . . . .
N3 N 0.2564(3) 0.17943(16) 0.4716(3) 0.0239(7) Uani 1 1 d . . . . .
N4 N 0.4357(3) 0.18248(18) 0.5330(3) 0.0324(8) Uani 1 1 d . . . . .
N5 N 0.4278(3) 0.24791(18) 0.5013(3) 0.0337(8) Uani 1 1 d . . . . .
N6 N 0.3364(3) 0.26157(17) 0.2915(3) 0.0299(8) Uani 1 1 d . . . . .
N7 N 0.3628(3) 0.32210(18) 0.2464(3) 0.0318(8) Uani 1 1 d . . . . .
N8 N 0.3047(3) 0.35972(17) 0.4103(3) 0.0321(8) Uani 1 1 d . . . . .
N9 N 0.2408(4) 0.37599(19) 0.5814(3) 0.0465(11) Uani 1 1 d . . . . .
N10 N 0.2294(3) 0.30820(17) 0.5801(3) 0.0323(8) Uani 1 1 d . . . . .
C1 C 0.0385(4) 0.2940(2) 0.3433(3) 0.0298(9) Uani 1 1 d . . . . .
H1 H 0.040603 0.339834 0.326114 0.036 Uiso 1 1 calc R U . . .
C2 C -0.0541(4) 0.2524(2) 0.3245(4) 0.0349(10) Uani 1 1 d . . . . .
H2 H -0.124507 0.264605 0.292960 0.042 Uiso 1 1 calc R U . . .
C3 C -0.0234(3) 0.1910(2) 0.3603(3) 0.0305(9) Uani 1 1 d . . . . .
H3 H -0.068125 0.152102 0.358130 0.037 Uiso 1 1 calc R U . . .
C4 C 0.1586(3) 0.15023(19) 0.4477(3) 0.0240(8) Uani 1 1 d . . . . .
C5 C 0.1374(4) 0.0846(2) 0.4691(3) 0.0283(9) Uani 1 1 d . . . . .
H5 H 0.067395 0.064593 0.451119 0.034 Uiso 1 1 calc R U . . .
C6 C 0.2251(4) 0.0492(2) 0.5190(4) 0.0303(9) Uani 1 1 d . . . . .
C7 C 0.2114(4) -0.0219(2) 0.5457(4) 0.0386(11) Uani 1 1 d . . . . .
H7 H 0.270435 -0.043556 0.584892 0.046 Uiso 1 1 calc R U . . .
C8 C 0.3273(4) 0.0784(2) 0.5451(3) 0.0309(9) Uani 1 1 d . . . . .
H8 H 0.386175 0.054198 0.580020 0.037 Uiso 1 1 calc R U . . .
C9 C 0.3394(3) 0.1437(2) 0.5181(3) 0.0284(9) Uani 1 1 d . . . . .
C10 C 0.5427(4) 0.1668(3) 0.5636(4) 0.0420(11) Uani 1 1 d . . . . .
H10 H 0.569257 0.125002 0.588338 0.050 Uiso 1 1 calc R U . . .
C11 C 0.6047(4) 0.2236(3) 0.5516(5) 0.0508(14) Uani 1 1 d . . . . .
H11 H 0.682761 0.228784 0.566299 0.061 Uiso 1 1 calc R U . . .
C12 C 0.5305(4) 0.2722(3) 0.5134(4) 0.0444(12) Uani 1 1 d . . . . .
H12 H 0.550909 0.316655 0.498235 0.053 Uiso 1 1 calc R U . . .
C13 C 0.3625(4) 0.2171(2) 0.2161(4) 0.0348(10) Uani 1 1 d . . . . .
H13 H 0.353574 0.170634 0.224372 0.042 Uiso 1 1 calc R U . . .
C14 C 0.4051(4) 0.2482(3) 0.1222(4) 0.0400(11) Uani 1 1 d . . . . .
H14 H 0.429547 0.227247 0.056823 0.048 Uiso 1 1 calc R U . . .
C15 C 0.4045(4) 0.3139(3) 0.1434(4) 0.0390(11) Uani 1 1 d . . . . .
H15 H 0.428582 0.348051 0.095486 0.047 Uiso 1 1 calc R U . . .
C16 C 0.3479(4) 0.3776(2) 0.3140(4) 0.0346(10) Uani 1 1 d . . . . .
C17 C 0.3736(5) 0.4423(2) 0.2895(4) 0.0459(13) Uani 1 1 d . . . . .
H17 H 0.405133 0.454413 0.221112 0.055 Uiso 1 1 calc R U . . .
C18 C 0.3511(6) 0.4888(3) 0.3700(4) 0.0619(18) Uani 1 1 d . . . . .
C19 C 0.3765(9) 0.5603(3) 0.3507(5) 0.098(3) Uani 1 1 d . . . . .
H19 H 0.345509 0.592382 0.398727 0.118 Uiso 1 1 calc R U . . .
C20 C 0.3061(7) 0.4712(3) 0.4707(4) 0.0663(19) Uani 1 1 d . . . . .
H20 H 0.291006 0.503291 0.525511 0.080 Uiso 1 1 calc R U . . .
C21 C 0.2846(5) 0.4052(2) 0.4870(4) 0.0436(12) Uani 1 1 d . . . . .
C22 C 0.2007(7) 0.4015(3) 0.6768(4) 0.069(2) Uani 1 1 d . . . . .
H22 H 0.199008 0.446924 0.696960 0.082 Uiso 1 1 calc R U . . .
C23 C 0.1636(6) 0.3499(3) 0.7376(4) 0.0574(16) Uani 1 1 d . . . . .
H23 H 0.131035 0.352113 0.808301 0.069 Uiso 1 1 calc R U . . .
C24 C 0.1830(4) 0.2928(2) 0.6755(4) 0.0360(10) Uani 1 1 d . . . . .
H24 H 0.165361 0.249125 0.698331 0.043 Uiso 1 1 calc R U . . .
F1 F 0.3559(5) -0.0329(2) 0.3702(4) 0.117(2) Uani 1 1 d . . . . .
F2 F 0.4260(7) -0.0379(3) 0.2107(4) 0.157(3) Uani 1 1 d . . . . .
F3 F 0.5055(4) 0.0286(3) 0.3377(6) 0.136(2) Uani 1 1 d . . . . .
F4 F 0.3415(3) 0.05643(16) 0.2634(3) 0.0702(10) Uani 1 1 d . . . . .
B1 B 0.4100(7) 0.0046(4) 0.2948(6) 0.0623(19) Uani 1 1 d . . . . .
F5 F 0.6252(8) 0.3978(3) 0.3978(4) 0.181(4) Uani 1 1 d . . . . .
F6 F 0.6248(5) 0.3615(2) 0.2307(5) 0.127(2) Uani 1 1 d . . . . .
F7 F 0.7798(8) 0.3655(5) 0.2969(12) 0.278(6) Uani 1 1 d . . . . .
F8 F 0.7029(6) 0.4566(2) 0.2788(4) 0.135(3) Uani 1 1 d . . . . .
B2 B 0.6816(7) 0.3963(4) 0.3039(6) 0.0627(19) Uani 1 1 d . . . . .
O3 O -0.0182(12) 0.4432(8) 0.5167(10) 0.290(7) Uani 1 1 d . U . . .
H3A H 0.013529 0.445319 0.452860 0.436 Uiso 1 1 d R U . . .
H3B H -0.083531 0.425489 0.503220 0.436 Uiso 1 1 d R U . . .

loop_
_atom_site_aniso_label
_atom_site_aniso_U_11
_atom_site_aniso_U_22
_atom_site_aniso_U_33
_atom_site_aniso_U_23
_atom_site_aniso_U_13
_atom_site_aniso_U_12
Fe1 0.0299(4) 0.0211(3) 0.0275(3) 0.0046(2) -0.0025(2) -0.0060(2)
O1 0.054(2) 0.0248(17) 0.074(3) 0.0027(16) 0.0049(19) -0.0080(16)
O2 0.195(6) 0.061(3) 0.063(3) 0.021(2) -0.012(3) -0.076(4)
N1 0.0339(19) 0.0179(16) 0.0245(17) 0.0003(13) 0.0014(14) -0.0030(14)
N2 0.0283(18) 0.0166(16) 0.0297(17) -0.0012(13) 0.0009(14) -0.0028(13)
N3 0.0226(17) 0.0230(16) 0.0261(17) 0.0019(13) -0.0011(13) -0.0006(13)
N4 0.0293(19) 0.034(2) 0.0338(19) 0.0059(16) -0.0042(15) -0.0039(15)
N5 0.036(2) 0.0316(19) 0.033(2) 0.0102(16) -0.0035(16) -0.0100(16)
N6 0.0272(18) 0.0262(18) 0.036(2) 0.0074(15) -0.0007(15) -0.0027(14)
N7 0.0317(19) 0.0305(19) 0.0331(19) 0.0091(15) 0.0005(15) -0.0052(15)
N8 0.040(2) 0.0267(18) 0.0291(18) 0.0044(15) -0.0041(16) -0.0109(15)
N9 0.087(3) 0.0227(19) 0.030(2) -0.0015(16) 0.001(2) -0.019(2)
N10 0.044(2) 0.0207(17) 0.0325(19) 0.0030(14) -0.0065(16) -0.0086(15)
C1 0.035(2) 0.027(2) 0.028(2) 0.0023(17) -0.0023(17) 0.0051(18)
C2 0.032(2) 0.040(2) 0.033(2) 0.0020(19) -0.0036(18) 0.0033(19)
C3 0.028(2) 0.033(2) 0.031(2) -0.0045(18) -0.0013(17) -0.0057(17)
C4 0.028(2) 0.0222(19) 0.0224(19) -0.0003(15) 0.0030(16) 0.0003(16)
C5 0.031(2) 0.023(2) 0.031(2) -0.0012(16) 0.0052(17) -0.0037(16)
C6 0.037(2) 0.023(2) 0.032(2) 0.0004(17) 0.0041(18) -0.0010(17)
C7 0.046(3) 0.023(2) 0.046(3) 0.0060(19) 0.006(2) 0.000(2)
C8 0.036(2) 0.026(2) 0.031(2) 0.0042(17) -0.0007(18) 0.0047(18)
C9 0.030(2) 0.028(2) 0.027(2) 0.0002(17) 0.0016(17) -0.0020(17)
C10 0.034(2) 0.049(3) 0.044(3) 0.007(2) -0.008(2) 0.003(2)
C11 0.030(3) 0.067(4) 0.056(3) 0.010(3) -0.008(2) -0.013(2)
C12 0.034(3) 0.051(3) 0.048(3) 0.010(2) -0.010(2) -0.018(2)
C13 0.032(2) 0.035(2) 0.037(2) 0.0037(19) 0.0024(19) 0.0076(19)
C14 0.039(3) 0.046(3) 0.035(2) 0.005(2) 0.009(2) 0.007(2)
C15 0.034(2) 0.050(3) 0.033(2) 0.015(2) 0.0058(19) -0.001(2)
C16 0.039(2) 0.033(2) 0.031(2) 0.0062(19) -0.0060(19) -0.0122(19)
C17 0.068(3) 0.035(3) 0.034(2) 0.011(2) -0.008(2) -0.023(2)
C18 0.114(5) 0.034(3) 0.037(3) 0.011(2) -0.013(3) -0.033(3)
C19 0.208(10) 0.045(4) 0.041(3) 0.011(3) -0.023(4) -0.068(5)
C20 0.136(6) 0.029(3) 0.034(3) -0.001(2) -0.006(3) -0.030(3)
C21 0.076(4) 0.028(2) 0.026(2) 0.0008(18) -0.003(2) -0.020(2)
C22 0.141(6) 0.030(3) 0.035(3) -0.009(2) 0.011(3) -0.023(3)
C23 0.104(5) 0.038(3) 0.030(3) -0.004(2) 0.008(3) -0.019(3)
C24 0.045(3) 0.036(2) 0.027(2) 0.0045(19) -0.0024(19) -0.008(2)
F1 0.169(5) 0.048(2) 0.134(4) 0.028(2) 0.078(4) 0.035(3)
F2 0.266(8) 0.113(4) 0.092(4) -0.018(3) 0.030(4) 0.106(5)
F3 0.083(3) 0.119(4) 0.204(6) 0.076(4) -0.056(4) -0.010(3)
F4 0.074(2) 0.0414(18) 0.095(3) 0.0037(17) -0.010(2) 0.0149(16)
B1 0.080(5) 0.052(4) 0.055(4) 0.003(3) 0.011(4) 0.026(4)
F5 0.354(10) 0.116(4) 0.076(3) -0.028(3) 0.086(5) -0.146(6)
F6 0.170(5) 0.087(3) 0.124(4) -0.051(3) 0.004(4) -0.056(3)
F7 0.188(8) 0.173(8) 0.469(19) 0.001(10) -0.110(10) 0.097(7)
F8 0.249(7) 0.064(3) 0.094(3) -0.042(2) 0.089(4) -0.077(3)
B2 0.072(5) 0.048(4) 0.068(5) -0.020(3) 0.009(4) -0.022(3)
O3 0.264(12) 0.434(17) 0.175(9) -0.105(12) 0.068(9) 0.011(13)

loop_
_atom_type_symbol
_atom_type_description
_atom_type_scat_dispersion_real
_atom_type_scat_dispersion_imag
_atom_type_scat_source
C C 0.0033 0.0016 'International Tables Vol C Tables 4.2.6.8 and 6.1.1.4'
H H 0.0000 0.0000 'International Tables Vol C Tables 4.2.6.8 and 6.1.1.4'
B B 0.0013 0.0007 'International Tables Vol C Tables 4.2.6.8 and 6.1.1.4'
F F 0.0171 0.0103 'International Tables Vol C Tables 4.2.6.8 and 6.1.1.4'
Fe Fe 0.3463 0.8444 'International Tables Vol C Tables 4.2.6.8 and 6.1.1.4'
N N 0.0061 0.0033 'International Tables Vol C Tables 4.2.6.8 and 6.1.1.4'
O O 0.0106 0.0060 'International Tables Vol C Tables 4.2.6.8 and 6.1.1.4'

loop_
_geom_angle_atom_site_label_1
_geom_angle_atom_site_label_2
_geom_angle_atom_site_label_3
_geom_angle
_geom_angle_site_symmetry_1
_geom_angle_site_symmetry_3
_geom_angle_publ_flag
N3 Fe1 N1 80.55(13) . . ?
N3 Fe1 N5 80.72(14) . . ?
N3 Fe1 N6 98.99(14) . . ?
N3 Fe1 N8 178.68(15) . . ?
N3 Fe1 N10 99.74(14) . . ?
N5 Fe1 N1 161.25(15) . . ?
N6 Fe1 N1 91.89(14) . . ?
N6 Fe1 N5 90.09(15) . . ?
N6 Fe1 N10 161.27(14) . . ?
N8 Fe1 N1 100.68(15) . . ?
N8 Fe1 N5 98.04(15) . . ?
N8 Fe1 N6 80.53(15) . . ?
N8 Fe1 N10 80.75(15) . . ?
N10 Fe1 N1 91.43(14) . . ?
N10 Fe1 N5 92.66(16) . . ?
N2 N1 Fe1 112.2(2) . . ?
C1 N1 Fe1 142.3(3) . . ?
C1 N1 N2 105.5(3) . . ?
N1 N2 C4 116.3(3) . . ?
C3 N2 N1 110.9(3) . . ?
C3 N2 C4 132.8(3) . . ?
C4 N3 Fe1 120.7(3) . . ?
C4 N3 C9 119.3(3) . . ?
C9 N3 Fe1 120.0(3) . . ?
N5 N4 C9 116.7(3) . . ?
C10 N4 N5 111.0(4) . . ?
C10 N4 C9 132.0(4) . . ?
N4 N5 Fe1 112.1(3) . . ?
C12 N5 Fe1 142.1(3) . . ?
C12 N5 N4 105.4(4) . . ?
N7 N6 Fe1 112.4(3) . . ?
C13 N6 Fe1 142.0(3) . . ?
C13 N6 N7 105.6(4) . . ?
N6 N7 C16 116.3(3) . . ?
C15 N7 N6 110.3(4) . . ?
C15 N7 C16 133.3(4) . . ?
C16 N8 Fe1 120.1(3) . . ?
C21 N8 Fe1 119.7(3) . . ?
C21 N8 C16 120.2(4) . . ?
N10 N9 C21 116.6(4) . . ?
C22 N9 N10 110.6(4) . . ?
C22 N9 C21 132.8(4) . . ?
N9 N10 Fe1 112.1(3) . . ?
C24 N10 Fe1 142.6(3) . . ?
C24 N10 N9 105.3(4) . . ?
N1 C1 H1 124.8 . . ?
N1 C1 C2 110.4(4) . . ?
C2 C1 H1 124.8 . . ?
C1 C2 H2 126.7 . . ?
C3 C2 C1 106.6(4) . . ?
C3 C2 H2 126.7 . . ?
N2 C3 C2 106.7(4) . . ?
N2 C3 H3 126.7 . . ?
C2 C3 H3 126.7 . . ?
N3 C4 N2 110.2(3) . . ?
N3 C4 C5 123.2(4) . . ?
C5 C4 N2 126.7(4) . . ?
C4 C5 H5 122.0 . . ?
C4 C5 C6 116.0(4) . . ?
C6 C5 H5 122.0 . . ?
C5 C6 C7 120.5(4) . . ?
C8 C6 C5 122.0(4) . . ?
C8 C6 C7 117.5(4) . . ?
O1 C7 C6 123.5(4) . . ?
O1 C7 H7 118.2 . . ?
C6 C7 H7 118.2 . . ?
C6 C8 H8 121.6 . . ?
C9 C8 C6 116.8(4) . . ?
C9 C8 H8 121.6 . . ?
N3 C9 N4 110.5(4) . . ?
N3 C9 C8 122.7(4) . . ?
C8 C9 N4 126.7(4) . . ?
N4 C10 H10 126.9 . . ?
N4 C10 C11 106.3(4) . . ?
C11 C10 H10 126.9 . . ?
C10 C11 H11 126.8 . . ?
C10 C11 C12 106.5(4) . . ?
C12 C11 H11 126.8 . . ?
N5 C12 C11 110.9(4) . . ?
N5 C12 H12 124.6 . . ?
C11 C12 H12 124.6 . . ?
N6 C13 H13 124.7 . . ?
N6 C13 C14 110.6(4) . . ?
C14 C13 H13 124.7 . . ?
C13 C14 H14 126.9 . . ?
C15 C14 C13 106.3(4) . . ?
C15 C14 H14 126.9 . . ?
N7 C15 H15 126.3 . . ?
C14 C15 N7 107.3(4) . . ?
C14 C15 H15 126.3 . . ?
N8 C16 N7 110.6(4) . . ?
N8 C16 C17 122.4(4) . . ?
C17 C16 N7 127.0(4) . . ?
C16 C17 H17 121.8 . . ?
C16 C17 C18 116.4(5) . . ?
C18 C17 H17 121.8 . . ?
C17 C18 C19 120.2(5) . . ?
C17 C18 C20 122.0(5) . . ?
C20 C18 C19 117.8(6) . . ?
O2 C19 C18 122.5(8) . . ?
O2 C19 H19 118.7 . . ?
C18 C19 H19 118.7 . . ?
C18 C20 H20 121.6 . . ?
C21 C20 C18 116.8(5) . . ?
C21 C20 H20 121.6 . . ?
N8 C21 N9 110.9(4) . . ?
N8 C21 C20 122.1(5) . . ?
C20 C21 N9 127.0(5) . . ?
N9 C22 H22 126.4 . . ?
C23 C22 N9 107.2(5) . . ?
C23 C22 H22 126.4 . . ?
C22 C23 H23 126.8 . . ?
C22 C23 C24 106.3(5) . . ?
C24 C23 H23 126.8 . . ?
N10 C24 C23 110.6(4) . . ?
N10 C24 H24 124.7 . . ?
C23 C24 H24 124.7 . . ?
F1 B1 F4 109.1(6) . . ?
F2 B1 F1 103.2(7) . . ?
F2 B1 F4 111.2(6) . . ?
F3 B1 F1 110.4(6) . . ?
F3 B1 F2 113.5(7) . . ?
F3 B1 F4 109.3(6) . . ?
F6 B2 F5 109.4(6) . . ?
F6 B2 F7 98.7(8) . . ?
F7 B2 F5 121.3(10) . . ?
F8 B2 F5 106.6(6) . . ?
F8 B2 F6 116.6(8) . . ?
F8 B2 F7 104.6(8) . . ?
H3A O3 H3B 104.5 . . ?

loop_
_geom_bond_atom_site_label_1
_geom_bond_atom_site_label_2
_geom_bond_distance
_geom_bond_site_symmetry_2
_geom_bond_publ_flag
Fe1 N1 1.966(3) . ?
Fe1 N3 1.879(3) . ?
Fe1 N5 1.961(4) . ?
Fe1 N6 1.960(4) . ?
Fe1 N8 1.885(3) . ?
Fe1 N10 1.961(4) . ?
O1 C7 1.212(6) . ?
O2 C19 1.208(9) . ?
N1 N2 1.381(4) . ?
N1 C1 1.324(5) . ?
N2 C3 1.357(5) . ?
N2 C4 1.414(5) . ?
N3 C4 1.334(5) . ?
N3 C9 1.342(5) . ?
N4 N5 1.380(5) . ?
N4 C9 1.398(5) . ?
N4 C10 1.360(6) . ?
N5 C12 1.324(6) . ?
N6 N7 1.379(5) . ?
N6 C13 1.324(6) . ?
N7 C15 1.365(6) . ?
N7 C16 1.403(6) . ?
N8 C16 1.336(6) . ?
N8 C21 1.334(6) . ?
N9 N10 1.376(5) . ?
N9 C21 1.400(6) . ?
N9 C22 1.363(7) . ?
N10 C24 1.330(6) . ?
C1 H1 0.9500 . ?
C1 C2 1.403(6) . ?
C2 H2 0.9500 . ?
C2 C3 1.361(6) . ?
C3 H3 0.9500 . ?
C4 C5 1.375(6) . ?
C5 H5 0.9500 . ?
C5 C6 1.397(6) . ?
C6 C7 1.482(6) . ?
C6 C8 1.385(6) . ?
C7 H7 0.9500 . ?
C8 H8 0.9500 . ?
C8 C9 1.368(6) . ?
C10 H10 0.9500 . ?
C10 C11 1.373(7) . ?
C11 H11 0.9500 . ?
C11 C12 1.396(7) . ?
C12 H12 0.9500 . ?
C13 H13 0.9500 . ?
C13 C14 1.406(6) . ?
C14 H14 0.9500 . ?
C14 C15 1.353(7) . ?
C15 H15 0.9500 . ?
C16 C17 1.376(6) . ?
C17 H17 0.9500 . ?
C17 C18 1.386(8) . ?
C18 C19 1.496(7) . ?
C18 C20 1.391(8) . ?
C19 H19 0.9500 . ?
C20 H20 0.9500 . ?
C20 C21 1.372(7) . ?
C22 H22 0.9500 . ?
C22 C23 1.355(7) . ?
C23 H23 0.9500 . ?
C23 C24 1.400(7) . ?
C24 H24 0.9500 . ?
F1 B1 1.360(8) . ?
F2 B1 1.352(8) . ?
F3 B1 1.336(10) . ?
F4 B1 1.378(7) . ?
F5 B2 1.334(9) . ?
F6 B2 1.314(8) . ?
F7 B2 1.329(11) . ?
F8 B2 1.282(8) . ?
O3 H3A 0.8701 . ?
O3 H3B 0.8699 . ?

loop_
_geom_torsion_atom_site_label_1
_geom_torsion_atom_site_label_2
_geom_torsion_atom_site_label_3
_geom_torsion_atom_site_label_4
_geom_torsion
_geom_torsion_site_symmetry_1
_geom_torsion_site_symmetry_2
_geom_torsion_site_symmetry_3
_geom_torsion_site_symmetry_4
_geom_torsion_publ_flag
Fe1 N1 N2 C3 -178.5(3) . . . . ?
Fe1 N1 N2 C4 1.5(4) . . . . ?
Fe1 N1 C1 C2 178.4(3) . . . . ?
Fe1 N3 C4 N2 0.1(4) . . . . ?
Fe1 N3 C4 C5 -179.5(3) . . . . ?
Fe1 N3 C9 N4 -2.1(5) . . . . ?
Fe1 N3 C9 C8 178.2(3) . . . . ?
Fe1 N5 C12 C11 -170.4(4) . . . . ?
Fe1 N6 N7 C15 178.9(3) . . . . ?
Fe1 N6 N7 C16 2.0(4) . . . . ?
Fe1 N6 C13 C14 -178.2(4) . . . . ?
Fe1 N8 C16 N7 2.7(5) . . . . ?
Fe1 N8 C16 C17 -176.7(4) . . . . ?
Fe1 N8 C21 N9 -2.5(6) . . . . ?
Fe1 N8 C21 C20 177.4(5) . . . . ?
Fe1 N10 C24 C23 -175.6(4) . . . . ?
N1 Fe1 N3 C4 0.6(3) . . . . ?
N1 Fe1 N3 C9 -179.4(3) . . . . ?
N1 Fe1 N8 C16 -91.5(3) . . . . ?
N1 Fe1 N8 C21 91.6(4) . . . . ?
N1 N2 C3 C2 -0.7(5) . . . . ?
N1 N2 C4 N3 -1.1(5) . . . . ?
N1 N2 C4 C5 178.5(4) . . . . ?
N1 C1 C2 C3 0.0(5) . . . . ?
N2 N1 C1 C2 -0.4(5) . . . . ?
N2 C4 C5 C6 -179.1(4) . . . . ?
N3 C4 C5 C6 0.4(6) . . . . ?
N4 N5 C12 C11 0.4(6) . . . . ?
N4 C10 C11 C12 0.1(6) . . . . ?
N5 Fe1 N3 C4 -178.5(3) . . . . ?
N5 Fe1 N3 C9 1.5(3) . . . . ?
N5 Fe1 N8 C16 87.4(3) . . . . ?
N5 Fe1 N8 C21 -89.5(4) . . . . ?
N5 N4 C9 N3 1.5(5) . . . . ?
N5 N4 C9 C8 -178.8(4) . . . . ?
N5 N4 C10 C11 0.2(5) . . . . ?
N6 Fe1 N3 C4 -89.9(3) . . . . ?
N6 Fe1 N3 C9 90.1(3) . . . . ?
N6 Fe1 N8 C16 -1.3(3) . . . . ?
N6 Fe1 N8 C21 -178.3(4) . . . . ?
N6 N7 C15 C14 -0.1(5) . . . . ?
N6 N7 C16 N8 -2.9(5) . . . . ?
N6 N7 C16 C17 176.5(5) . . . . ?
N6 C13 C14 C15 0.2(5) . . . . ?
N7 N6 C13 C14 -0.2(5) . . . . ?
N7 C16 C17 C18 180.0(5) . . . . ?
N8 C16 C17 C18 -0.7(8) . . . . ?
N9 N10 C24 C23 0.5(6) . . . . ?
N9 C22 C23 C24 0.0(8) . . . . ?
N10 Fe1 N3 C4 90.4(3) . . . . ?
N10 Fe1 N3 C9 -89.6(3) . . . . ?
N10 Fe1 N8 C16 178.8(4) . . . . ?
N10 Fe1 N8 C21 1.9(4) . . . . ?
N10 N9 C21 N8 1.7(7) . . . . ?
N10 N9 C21 C20 -178.2(6) . . . . ?
N10 N9 C22 C23 0.2(8) . . . . ?
C1 N1 N2 C3 0.7(4) . . . . ?
C1 N1 N2 C4 -179.3(3) . . . . ?
C1 C2 C3 N2 0.4(5) . . . . ?
C3 N2 C4 N3 179.0(4) . . . . ?
C3 N2 C4 C5 -1.5(7) . . . . ?
C4 N2 C3 C2 179.3(4) . . . . ?
C4 N3 C9 N4 177.9(3) . . . . ?
C4 N3 C9 C8 -1.8(6) . . . . ?
C4 C5 C6 C7 -180.0(4) . . . . ?
C4 C5 C6 C8 -0.1(6) . . . . ?
C5 C6 C7 O1 5.0(7) . . . . ?
C5 C6 C8 C9 -1.0(6) . . . . ?
C6 C8 C9 N3 2.0(6) . . . . ?
C6 C8 C9 N4 -177.7(4) . . . . ?
C7 C6 C8 C9 178.8(4) . . . . ?
C8 C6 C7 O1 -174.8(5) . . . . ?
C9 N3 C4 N2 -179.9(3) . . . . ?
C9 N3 C4 C5 0.5(6) . . . . ?
C9 N4 N5 Fe1 -0.4(5) . . . . ?
C9 N4 N5 C12 -174.3(4) . . . . ?
C9 N4 C10 C11 172.8(5) . . . . ?
C10 N4 N5 Fe1 173.5(3) . . . . ?
C10 N4 N5 C12 -0.4(5) . . . . ?
C10 N4 C9 N3 -170.8(4) . . . . ?
C10 N4 C9 C8 8.9(8) . . . . ?
C10 C11 C12 N5 -0.3(7) . . . . ?
C13 N6 N7 C15 0.2(5) . . . . ?
C13 N6 N7 C16 -176.7(4) . . . . ?
C13 C14 C15 N7 -0.1(5) . . . . ?
C15 N7 C16 N8 -178.9(4) . . . . ?
C15 N7 C16 C17 0.5(8) . . . . ?
C16 N7 C15 C14 176.1(5) . . . . ?
C16 N8 C21 N9 -179.4(4) . . . . ?
C16 N8 C21 C20 0.5(8) . . . . ?
C16 C17 C18 C19 179.9(6) . . . . ?
C16 C17 C18 C20 0.7(9) . . . . ?
C17 C18 C19 O2 -14.1(12) . . . . ?
C17 C18 C20 C21 -0.1(10) . . . . ?
C18 C20 C21 N8 -0.5(10) . . . . ?
C18 C20 C21 N9 179.3(6) . . . . ?
C19 C18 C20 C21 -179.3(7) . . . . ?
C20 C18 C19 O2 165.2(8) . . . . ?
C21 N8 C16 N7 179.6(4) . . . . ?
C21 N8 C16 C17 0.2(7) . . . . ?
C21 N9 N10 Fe1 -0.3(5) . . . . ?
C21 N9 N10 C24 -177.8(4) . . . . ?
C21 N9 C22 C23 177.0(6) . . . . ?
C22 N9 N10 Fe1 177.0(4) . . . . ?
C22 N9 N10 C24 -0.4(6) . . . . ?
C22 N9 C21 N8 -174.9(6) . . . . ?
C22 N9 C21 C20 5.3(11) . . . . ?
C22 C23 C24 N10 -0.3(7) . . . . ?
